data_7208755
loop_
_publ_author_name
'Zhu, Zhi-Biao'
'Wan, Wang'
'Deng, Zhao-Peng'
'Ge, Zhong-Yi'
'Huo, Li-Hua'
'Zhao, Hui'
'Gao, Shan'

_publ_section_title
;
 Structure modulations in luminescent alkaline earth metal-sulfonate
 complexes constructed from dihydroxyl-1,5-benzenedisulfonic acid:
 Influences of metal cations, coordination modes and pH value
;
_journal_issue 20
_journal_name_full CrystEngComm
_journal_page_first 6675
_journal_paper_doi 10.1039/c2ce25784j
_journal_volume 14
_journal_year 2012
_chemical_formula_moiety 'C6 H6 Ca O9 S2, 3(H2 O)'
_chemical_formula_sum 'C6 H12 Ca O12 S2'
_chemical_formula_weight 380.36
_chemical_name_systematic
;
?
;
_space_group_IT_number 2
_symmetry_cell_setting triclinic
_symmetry_space_group_name_Hall '-P 1'
_symmetry_space_group_name_H-M 'P -1'
_atom_sites_solution_hydrogens geom
_atom_sites_solution_primary direct
_atom_sites_solution_secondary difmap
_audit_creation_method SHELXL-97
_cell_angle_alpha 87.39(3)
_cell_angle_beta 68.54(3)
_cell_angle_gamma 77.46(3)
_cell_formula_units_Z 2
_cell_length_a 8.2224(16)
_cell_length_b 8.8596(18)
_cell_length_c 10.543(2)
_cell_measurement_reflns_used 3396
_cell_measurement_temperature 295(2)
_cell_measurement_theta_max 27.44
_cell_measurement_theta_min 4.05
_cell_volume 697.2(3)
_computing_cell_refinement RAPID-AUTO
_computing_data_reduction 'CrystalStructure (Rigaku/MSC and Rigaku Corporation, 2002)'
_computing_molecular_graphics SHELXL-97
_computing_publication_material SHELXL-97
_computing_structure_refinement 'SHELXL-97 (Sheldrick, 1997)'
_computing_structure_solution 'SHELXS-97 (Sheldrick, 1990)'
_diffrn_ambient_temperature 295(2)
_diffrn_detector_area_resol_mean 10.000
_diffrn_measured_fraction_theta_full 0.994
_diffrn_measured_fraction_theta_max 0.994
_diffrn_measurement_device_type 'Rigaku RAXIS-RAPID'
_diffrn_measurement_method \w
_diffrn_radiation_monochromator graphite
_diffrn_radiation_source 'fine-focus sealed tube'
_diffrn_radiation_type MoK\a
_diffrn_radiation_wavelength 0.71073
_diffrn_reflns_av_R_equivalents 0.0794
_diffrn_reflns_av_sigmaI/netI 0.0991
_diffrn_reflns_limit_h_max 10
_diffrn_reflns_limit_h_min -9
_diffrn_reflns_limit_k_max 11
_diffrn_reflns_limit_k_min -11
_diffrn_reflns_limit_l_max 13
_diffrn_reflns_limit_l_min -12
_diffrn_reflns_number 6166
_diffrn_reflns_theta_full 27.48
_diffrn_reflns_theta_max 27.48
_diffrn_reflns_theta_min 4.05
_diffrn_standards_decay_% 0
_diffrn_standards_interval_count 0
_diffrn_standards_interval_time 0
_diffrn_standards_number 0
_exptl_absorpt_coefficient_mu 0.809
_exptl_absorpt_correction_T_max 0.8952
_exptl_absorpt_correction_T_min 0.8615
_exptl_absorpt_correction_type multi-scan
_exptl_absorpt_process_details 'ABSCOR (Higashi, 1995)'
_exptl_crystal_colour colorless
_exptl_crystal_density_diffrn 1.812
_exptl_crystal_density_method 'not measured'
_exptl_crystal_description prism
_exptl_crystal_F_000 392
_exptl_crystal_size_max 0.19
_exptl_crystal_size_mid 0.14
_exptl_crystal_size_min 0.14
_refine_diff_density_max 0.659
_refine_diff_density_min -0.543
_refine_diff_density_rms 0.123
_refine_ls_extinction_method none
_refine_ls_goodness_of_fit_ref 1.046
_refine_ls_hydrogen_treatment constr
_refine_ls_matrix_type full
_refine_ls_number_parameters 190
_refine_ls_number_reflns 3188
_refine_ls_number_restraints 0
_refine_ls_restrained_S_all 1.046
_refine_ls_R_factor_all 0.0757
_refine_ls_R_factor_gt 0.0742
_refine_ls_shift/su_max 0.000
_refine_ls_shift/su_mean 0.000
_refine_ls_structure_factor_coef Fsqd
_refine_ls_weighting_details 'calc w=1/[\s^2^(Fo^2^)+(0.0116P)^2^+0.0000P] where P=(Fo^2^+2Fc^2^)/3'
_refine_ls_weighting_scheme calc
_refine_ls_wR_factor_gt 0.0985
_refine_ls_wR_factor_ref 0.1237
_reflns_number_gt 2311
_reflns_number_total 3188
_reflns_threshold_expression >2sigma(I)
_cod_data_source_file c2ce25784j.txt
_cod_data_source_block a
_cod_original_cell_volume 697.3(2)
_cod_original_sg_symbol_Hall '-P 1 '
_cod_original_sg_symbol_H-M 'P -1 '
_cod_database_code 7208755

loop_
_symmetry_equiv_pos_as_xyz
'x, y, z'
'-x, -y, -z'

loop_
_atom_site_label
_atom_site_type_symbol
_atom_site_fract_x
_atom_site_fract_y
_atom_site_fract_z
_atom_site_U_iso_or_equiv
_atom_site_adp_type
_atom_site_occupancy
_atom_site_symmetry_multiplicity
_atom_site_calc_flag
_atom_site_refinement_flags
Ca1 Ca 0.23269(12) 0.50152(13) 0.00277(9) 0.0203(3) Uani 1 1 d .
S1 S 0.47814(16) 0.24760(18) 0.16738(14) 0.0201(4) Uani 1 1 d .
S2 S 0.17662(17) 0.32962(19) 0.71858(14) 0.0222(4) Uani 1 1 d .
O1W O -0.0056(4) 0.6538(5) -0.0675(3) 0.0226(10) Uani 1 1 d .
H1W1 H 0.0419 0.6398 -0.0106 0.034 Uiso 1 1 d R
H1W2 H 0.0718 0.6535 -0.1435 0.034 Uiso 1 1 d R
O1 O 0.3613(4) 0.2810(5) 0.0880(4) 0.0266(10) Uani 1 1 d .
O2 O 0.6511(4) 0.2862(5) 0.0926(3) 0.0245(10) Uani 1 1 d .
O2W O 0.8489(4) -0.0515(5) 0.0160(4) 0.0376(11) Uani 1 1 d .
H2W1 H 0.8206 -0.0646 0.0982 0.056 Uiso 1 1 d R
H2W2 H 0.8969 -0.1360 -0.0238 0.056 Uiso 1 1 d R
O3 O 0.4947(4) 0.0917(5) 0.2158(4) 0.0247(10) Uani 1 1 d .
O3W O 0.2890(4) 0.8993(5) 0.1787(4) 0.0379(12) Uani 1 1 d .
H3W1 H 0.3511 0.9534 0.1916 0.057 Uiso 1 1 d R
H3W2 H 0.2475 0.9407 0.1228 0.057 Uiso 1 1 d R
O4 O -0.0161(4) 0.3883(5) 0.7839(4) 0.0270(10) Uani 1 1 d .
O4W O 0.0428(5) 0.9738(6) 0.6187(4) 0.0440(13) Uani 1 1 d .
H4W1 H 0.1076 1.0245 0.6325 0.066 Uiso 1 1 d R
H4W2 H -0.0587 1.0031 0.6748 0.066 Uiso 1 1 d R
O5 O 0.2750(4) 0.3823(5) 0.7927(4) 0.0316(11) Uani 1 1 d .
O6 O 0.2246(5) 0.1649(5) 0.6926(4) 0.0332(11) Uani 1 1 d .
O7 O 0.3961(4) 0.5853(5) 0.1669(3) 0.0260(10) Uani 1 1 d .
H7O H 0.3650 0.6798 0.1683 0.039 Uiso 1 1 calc R
O8 O 0.1345(5) 0.6713(6) 0.6524(4) 0.0418(12) Uani 1 1 d .
H8O H 0.1130 0.7600 0.6276 0.063 Uiso 1 1 calc R
C1 C 0.3772(6) 0.3717(7) 0.3103(5) 0.0213(14) Uani 1 1 d .
C2 C 0.3264(6) 0.3159(7) 0.4387(5) 0.0220(13) Uani 1 1 d .
H2 H 0.3493 0.2093 0.4480 0.026 Uiso 1 1 calc R
C3 C 0.2411(6) 0.4115(8) 0.5573(6) 0.0245(14) Uani 1 1 d .
C4 C 0.2140(7) 0.5717(8) 0.5408(6) 0.0278(15) Uani 1 1 d .
C5 C 0.2660(7) 0.6327(8) 0.4103(5) 0.0272(15) Uani 1 1 d .
H5 H 0.2467 0.7393 0.4006 0.033 Uiso 1 1 calc R
C6 C 0.3450(6) 0.5354(8) 0.2977(5) 0.0228(14) Uani 1 1 d .

loop_
_atom_site_aniso_label
_atom_site_aniso_U_11
_atom_site_aniso_U_22
_atom_site_aniso_U_33
_atom_site_aniso_U_23
_atom_site_aniso_U_13
_atom_site_aniso_U_12
Ca1 0.0240(6) 0.0235(9) 0.0151(6) 0.0039(6) -0.0087(5) -0.0067(5)
S1 0.0221(7) 0.0223(10) 0.0158(7) 0.0006(6) -0.0067(6) -0.0051(6)
S2 0.0263(7) 0.0259(10) 0.0142(7) 0.0022(6) -0.0068(6) -0.0066(6)
O1W 0.0197(17) 0.037(3) 0.016(2) 0.0112(19) -0.0121(15) -0.0074(17)
O1 0.0359(19) 0.021(3) 0.028(2) 0.0017(19) -0.0204(17) -0.0003(18)
O2 0.0231(18) 0.026(3) 0.020(2) 0.0007(18) -0.0026(15) -0.0055(17)
O2W 0.047(2) 0.020(3) 0.034(3) -0.012(2) -0.0070(18) 0.005(2)
O3 0.0336(19) 0.014(3) 0.030(2) 0.0103(19) -0.0165(17) -0.0045(17)
O3W 0.049(2) 0.035(3) 0.035(3) 0.004(2) -0.0198(19) -0.012(2)
O4 0.0234(18) 0.038(3) 0.019(2) -0.001(2) -0.0066(16) -0.0088(18)
O4W 0.052(2) 0.037(3) 0.038(3) -0.003(2) -0.010(2) -0.010(2)
O5 0.0257(18) 0.051(4) 0.021(2) 0.001(2) -0.0093(16) -0.015(2)
O6 0.048(2) 0.019(3) 0.023(2) 0.003(2) -0.0055(18) -0.002(2)
O7 0.035(2) 0.025(3) 0.017(2) 0.0063(18) -0.0078(16) -0.0079(18)
O8 0.070(3) 0.020(3) 0.023(2) -0.001(2) -0.009(2) 0.001(2)
C1 0.028(3) 0.027(4) 0.006(3) 0.004(3) -0.002(2) -0.010(3)
C2 0.032(3) 0.019(4) 0.017(3) -0.002(3) -0.008(2) -0.010(3)
C3 0.023(3) 0.029(4) 0.020(3) 0.001(3) -0.006(2) -0.007(3)
C4 0.034(3) 0.026(4) 0.019(3) -0.002(3) -0.008(3) 0.002(3)
C5 0.038(3) 0.020(4) 0.021(3) 0.009(3) -0.012(3) -0.001(3)
C6 0.024(3) 0.034(4) 0.011(3) 0.005(3) -0.004(2) -0.014(3)

loop_
_atom_type_symbol
_atom_type_description
_atom_type_scat_dispersion_real
_atom_type_scat_dispersion_imag
_atom_type_scat_source
C C 0.0033 0.0016 'International Tables Vol C Tables 4.2.6.8 and 6.1.1.4'
H H 0.0000 0.0000 'International Tables Vol C Tables 4.2.6.8 and 6.1.1.4'
O O 0.0106 0.0060 'International Tables Vol C Tables 4.2.6.8 and 6.1.1.4'
S S 0.1246 0.1234 'International Tables Vol C Tables 4.2.6.8 and 6.1.1.4'
Ca Ca 0.2262 0.3064 'International Tables Vol C Tables 4.2.6.8 and 6.1.1.4'

loop_
_geom_angle_atom_site_label_1
_geom_angle_atom_site_label_2
_geom_angle_atom_site_label_3
_geom_angle
_geom_angle_site_symmetry_1
_geom_angle_site_symmetry_3
O2 Ca1 O1 129.92(14) 2_665 .
O2 Ca1 O5 95.71(14) 2_665 1_554
O1 Ca1 O5 95.62(15) . 1_554
O2 Ca1 O4 101.10(14) 2_665 2_566
O1 Ca1 O4 96.88(14) . 2_566
O5 Ca1 O4 144.78(13) 1_554 2_566
O2 Ca1 O1W 153.63(13) 2_665 2_565
O1 Ca1 O1W 76.33(13) . 2_565
O5 Ca1 O1W 76.81(13) 1_554 2_565
O4 Ca1 O1W 74.41(13) 2_566 2_565
O2 Ca1 O1W 77.56(13) 2_665 .
O1 Ca1 O1W 152.27(14) . .
O5 Ca1 O1W 75.29(14) 1_554 .
O4 Ca1 O1W 78.41(13) 2_566 .
O1W Ca1 O1W 76.09(15) 2_565 .
O2 Ca1 O7 73.00(13) 2_665 .
O1 Ca1 O7 70.68(14) . .
O5 Ca1 O7 146.05(11) 1_554 .
O4 Ca1 O7 69.05(11) 2_566 .
O1W Ca1 O7 126.32(11) 2_565 .
O1W Ca1 O7 130.08(13) . .
O2 Ca1 O7 67.98(12) 2_665 2_665
O1 Ca1 O7 71.69(12) . 2_665
O5 Ca1 O7 68.06(11) 1_554 2_665
O4 Ca1 O7 147.14(13) 2_566 2_665
O1W Ca1 O7 128.91(13) 2_565 2_665
O1W Ca1 O7 125.61(11) . 2_665
O7 Ca1 O7 78.08(12) . 2_665
O2 Ca1 Ca1 115.43(10) 2_665 2_565
O1 Ca1 Ca1 114.49(11) . 2_565
O5 Ca1 Ca1 72.17(9) 1_554 2_565
O4 Ca1 Ca1 72.67(9) 2_566 2_565
O1W Ca1 Ca1 38.21(8) 2_565 2_565
O1W Ca1 Ca1 37.87(9) . 2_565
O7 Ca1 Ca1 141.72(8) . 2_565
O7 Ca1 Ca1 140.20(9) 2_665 2_565
O2 Ca1 Ca1 64.50(9) 2_665 2_665
O1 Ca1 Ca1 65.48(10) . 2_665
O5 Ca1 Ca1 106.16(9) 1_554 2_665
O4 Ca1 Ca1 109.00(10) 2_566 2_665
O1W Ca1 Ca1 141.81(10) 2_565 2_665
O1W Ca1 Ca1 142.04(10) . 2_665
O7 Ca1 Ca1 39.94(7) . 2_665
O7 Ca1 Ca1 38.14(8) 2_665 2_665
Ca1 Ca1 Ca1 178.34(6) 2_565 2_665
O2 Ca1 H1W1 76.0 2_665 .
O1 Ca1 H1W1 152.7 . .
O5 Ca1 H1W1 89.2 1_554 .
O4 Ca1 H1W1 65.6 2_566 .
O1W Ca1 H1W1 78.7 2_565 .
O1W Ca1 H1W1 13.9 . .
O7 Ca1 H1W1 117.5 . .
O7 Ca1 H1W1 134.2 2_665 .
Ca1 Ca1 H1W1 42.0 2_565 .
Ca1 Ca1 H1W1 138.5 2_665 .
O2 Ca1 H1W2 66.9 2_665 .
O1 Ca1 H1W2 155.9 . .
O5 Ca1 H1W2 62.9 1_554 .
O4 Ca1 H1W2 95.8 2_566 .
O1W Ca1 H1W2 87.5 2_565 .
O1W Ca1 H1W2 18.8 . .
O7 Ca1 H1W2 133.3 . .
O7 Ca1 H1W2 106.8 2_665 .
Ca1 Ca1 H1W2 50.8 2_565 .
Ca1 Ca1 H1W2 128.5 2_665 .
H1W1 Ca1 H1W2 30.2 . .
O3 S1 O2 112.7(2) . .
O3 S1 O1 113.1(2) . .
O2 S1 O1 111.0(2) . .
O3 S1 C1 106.9(3) . .
O2 S1 C1 106.2(2) . .
O1 S1 C1 106.4(2) . .
O6 S2 O4 113.0(2) . .
O6 S2 O5 112.9(3) . .
O4 S2 O5 111.6(2) . .
O6 S2 C3 105.7(3) . .
O4 S2 C3 106.3(2) . .
O5 S2 C3 106.7(3) . .
Ca1 O1W Ca1 103.91(15) 2_565 .
Ca1 O1W H1W1 106.6 2_565 .
Ca1 O1W H1W2 125.6 2_565 .
Ca1 O1W H1W2 86.7 . .
H1W1 O1W H1W2 109.0 . .
S1 O1 Ca1 135.4(3) . .
S1 O2 Ca1 139.4(2) . 2_665
H2W1 O2W H2W2 108.0 . .
H3W1 O3W H3W2 108.3 . .
S2 O4 Ca1 140.1(2) . 2_566
H4W1 O4W H4W2 108.1 . .
S2 O5 Ca1 141.88(19) . 1_556
C6 O7 Ca1 117.1(3) . .
C6 O7 Ca1 117.8(3) . 2_665
Ca1 O7 Ca1 101.92(12) . 2_665
C6 O7 H7O 109.5 . .
Ca1 O7 H7O 100.6 . .
Ca1 O7 H7O 108.3 2_665 .
C4 O8 H8O 109.5 . .
C2 C1 C6 117.8(5) . .
C2 C1 S1 121.1(5) . .
C6 C1 S1 121.1(4) . .
C1 C2 C3 123.2(6) . .
C1 C2 H2 118.4 . .
C3 C2 H2 118.4 . .
C4 C3 C2 117.2(5) . .
C4 C3 S2 122.5(5) . .
C2 C3 S2 120.2(5) . .
O8 C4 C3 120.2(5) . .
O8 C4 C5 119.0(6) . .
C3 C4 C5 120.9(5) . .
C6 C5 C4 119.9(6) . .
C6 C5 H5 120.1 . .
C4 C5 H5 120.1 . .
C5 C6 O7 123.6(6) . .
C5 C6 C1 120.9(5) . .
O7 C6 C1 115.5(5) . .

loop_
_geom_bond_atom_site_label_1
_geom_bond_atom_site_label_2
_geom_bond_distance
_geom_bond_site_symmetry_2
Ca1 O2 2.317(4) 2_665
Ca1 O1 2.320(4) .
Ca1 O5 2.373(4) 1_554
Ca1 O4 2.387(4) 2_566
Ca1 O1W 2.438(4) 2_565
Ca1 O1W 2.456(3) .
Ca1 O7 2.758(4) .
Ca1 O7 2.867(3) 2_665
Ca1 H1W1 1.8148 .
Ca1 H1W2 2.5436 .
S1 O3 1.446(4) .
S1 O2 1.458(3) .
S1 O1 1.467(4) .
S1 C1 1.735(6) .
S2 O6 1.437(5) .
S2 O4 1.460(3) .
S2 O5 1.464(4) .
S2 C3 1.759(6) .
O1W Ca1 2.438(4) 2_565
O1W H1W1 0.8200 .
O1W H1W2 0.8200 .
O2 Ca1 2.317(4) 2_665
O2W H2W1 0.8200 .
O2W H2W2 0.8200 .
O3W H3W1 0.8200 .
O3W H3W2 0.8200 .
O4 Ca1 2.387(4) 2_566
O4W H4W1 0.8200 .
O4W H4W2 0.8200 .
O5 Ca1 2.373(4) 1_556
O7 C6 1.368(6) .
O7 Ca1 2.867(3) 2_665
O7 H7O 0.8200 .
O8 C4 1.369(7) .
O8 H8O 0.8200 .
C1 C2 1.366(7) .
C1 C6 1.426(8) .
C2 C3 1.403(8) .
C2 H2 0.9300 .
C3 C4 1.401(9) .
C4 C5 1.404(7) .
C5 C6 1.364(8) .
C5 H5 0.9300 .

loop_
_geom_hbond_atom_site_label_D
_geom_hbond_atom_site_label_H
_geom_hbond_atom_site_label_A
_geom_hbond_distance_DH
_geom_hbond_distance_HA
_geom_hbond_distance_DA
_geom_hbond_angle_DHA
_geom_hbond_site_symmetry_A
O1W H1W1 O4 0.82 2.33 3.062(5) 149.4 2_566
O1W H1W1 O2 0.82 2.57 2.991(5) 113.1 2_665
O1W H1W2 O8 0.82 2.03 2.760(5) 148.2 1_554
O2W H2W1 O6 0.82 2.27 3.072(6) 165.3 2_656
O2W H2W2 O1W 0.82 1.87 2.666(6) 164.8 1_645
O3W H3W1 O3 0.82 1.96 2.778(6) 176.7 1_565
O3W H3W2 O2W 0.82 2.03 2.847(6) 177.2 2_665
O4W H4W1 O6 0.82 1.98 2.789(6) 169.7 1_565
O4W H4W2 O3W 0.82 2.00 2.809(5) 170.4 2_576
O7 H7O O3W 0.82 1.90 2.724(6) 177.8 .
O8 H8O O4W 0.82 1.86 2.666(7) 165.4 .

loop_
_geom_torsion_atom_site_label_1
_geom_torsion_atom_site_label_2
_geom_torsion_atom_site_label_3
_geom_torsion_atom_site_label_4
_geom_torsion
_geom_torsion_site_symmetry_1
_geom_torsion_site_symmetry_4
O2 Ca1 O1W Ca1 179.14(16) 2_665 2_565
O1 Ca1 O1W Ca1 6.1(3) . 2_565
O5 Ca1 O1W Ca1 79.74(15) 1_554 2_565
O4 Ca1 O1W Ca1 -76.60(15) 2_566 2_565
O1W Ca1 O1W Ca1 0.0 2_565 2_565
O7 Ca1 O1W Ca1 -126.09(14) . 2_565
O7 Ca1 O1W Ca1 128.20(15) 2_665 2_565
Ca1 Ca1 O1W Ca1 177.30(9) 2_665 2_565
O3 S1 O1 Ca1 169.5(2) . .
O2 S1 O1 Ca1 -62.8(3) . .
C1 S1 O1 Ca1 52.4(4) . .
O2 Ca1 O1 S1 38.7(4) 2_665 .
O5 Ca1 O1 S1 140.9(3) 1_554 .
O4 Ca1 O1 S1 -72.1(3) 2_566 .
O1W Ca1 O1 S1 -144.1(3) 2_565 .
O1W Ca1 O1 S1 -150.2(3) . .
O7 Ca1 O1 S1 -7.1(3) . .
O7 Ca1 O1 S1 76.3(3) 2_665 .
Ca1 Ca1 O1 S1 -146.1(3) 2_565 .
Ca1 Ca1 O1 S1 35.7(2) 2_665 .
O3 S1 O2 Ca1 -172.6(3) . 2_665
O1 S1 O2 Ca1 59.5(4) . 2_665
C1 S1 O2 Ca1 -55.8(4) . 2_665
O6 S2 O4 Ca1 110.9(4) . 2_566
O5 S2 O4 Ca1 -17.6(5) . 2_566
C3 S2 O4 Ca1 -133.6(4) . 2_566
O6 S2 O5 Ca1 -115.8(4) . 1_556
O4 S2 O5 Ca1 12.7(5) . 1_556
C3 S2 O5 Ca1 128.5(4) . 1_556
O2 Ca1 O7 C6 159.6(4) 2_665 .
O1 Ca1 O7 C6 -55.5(4) . .
O5 Ca1 O7 C6 -126.0(4) 1_554 .
O4 Ca1 O7 C6 50.2(4) 2_566 .
O1W Ca1 O7 C6 -0.2(4) 2_565 .
O1W Ca1 O7 C6 103.1(4) . .
O7 Ca1 O7 C6 -130.1(4) 2_665 .
Ca1 Ca1 O7 C6 49.9(4) 2_565 .
Ca1 Ca1 O7 C6 -130.1(4) 2_665 .
O2 Ca1 O7 Ca1 -70.35(13) 2_665 2_665
O1 Ca1 O7 Ca1 74.55(14) . 2_665
O5 Ca1 O7 Ca1 4.1(3) 1_554 2_665
O4 Ca1 O7 Ca1 -179.77(17) 2_566 2_665
O1W Ca1 O7 Ca1 129.91(14) 2_565 2_665
O1W Ca1 O7 Ca1 -126.88(14) . 2_665
O7 Ca1 O7 Ca1 0.0 2_665 2_665
Ca1 Ca1 O7 Ca1 179.92(10) 2_565 2_665
O3 S1 C1 C2 -1.3(5) . .
O2 S1 C1 C2 -121.8(4) . .
O1 S1 C1 C2 119.8(4) . .
O3 S1 C1 C6 178.6(4) . .
O2 S1 C1 C6 58.0(5) . .
O1 S1 C1 C6 -60.3(5) . .
C6 C1 C2 C3 1.4(8) . .
S1 C1 C2 C3 -178.7(4) . .
C1 C2 C3 C4 -2.3(8) . .
C1 C2 C3 S2 178.9(4) . .
O6 S2 C3 C4 179.3(4) . .
O4 S2 C3 C4 59.0(5) . .
O5 S2 C3 C4 -60.2(5) . .
O6 S2 C3 C2 -1.9(5) . .
O4 S2 C3 C2 -122.2(4) . .
O5 S2 C3 C2 118.5(4) . .
C2 C3 C4 O8 -178.8(5) . .
S2 C3 C4 O8 0.0(8) . .
C2 C3 C4 C5 1.7(8) . .
S2 C3 C4 C5 -179.5(4) . .
O8 C4 C5 C6 -179.8(5) . .
C3 C4 C5 C6 -0.3(8) . .
C4 C5 C6 O7 178.5(5) . .
C4 C5 C6 C1 -0.6(8) . .
Ca1 O7 C6 C5 -117.8(5) . .
Ca1 O7 C6 C5 120.0(5) 2_665 .
Ca1 O7 C6 C1 61.3(5) . .
Ca1 O7 C6 C1 -60.8(5) 2_665 .
C2 C1 C6 C5 0.0(8) . .
S1 C1 C6 C5 -179.8(4) . .
C2 C1 C6 O7 -179.1(4) . .
S1 C1 C6 O7 1.0(7) . .
